data_1526778
loop_
_publ_author_name
'Kubota, M.'
'Fujioka, H.'
'Hirota, K.'
'Ohoyama, K.'
'Moritomo, Y.'
'Endoh, Y.'
'Yoshizawa, H.'

_publ_section_title
;
 Relation between crystal and magnetic structures of layered manganite
 La2-2x Sr1+2x Mn2 O7 (0.30 < x < 0.50)
;
_journal_name_full 'Journal of the Physical Society of Japan'
_journal_page_first 1606
_journal_page_last 1609
_journal_volume 69
_journal_year 2000
_chemical_formula_sum 'La1.2 Mn2 O7 Sr1.8'
_chemical_name_systematic '(La1.2 Sr1.8) (Mn2 O7)'
_space_group_IT_number 139
_symmetry_space_group_name_Hall '-I 4 2'
_symmetry_space_group_name_H-M 'I 4/m m m'
_cell_angle_alpha 90
_cell_angle_beta 90
_cell_angle_gamma 90
_cell_formula_units_Z 2
_cell_length_a 3.8645
_cell_length_b 3.8645
_cell_length_c 20.065
_cell_volume 299.658
_citation_journal_id_ASTM JUPSAU
_cod_data_source_file Kubota_JUPSAU_2000_147.cif
_cod_data_source_block La1.2Mn2O7Sr1.8
_cod_database_code 1526778

loop_
_symmetry_equiv_pos_as_xyz
x,y,z
-y,x,z
-x,-y,z
y,-x,z
x,-y,-z
y,x,-z
-x,y,-z
-y,-x,-z
-x,-y,-z
y,-x,-z
x,y,-z
-y,x,-z
-x,y,z
-y,-x,z
x,-y,z
y,x,z
x+1/2,y+1/2,z+1/2
-y+1/2,x+1/2,z+1/2
-x+1/2,-y+1/2,z+1/2
y+1/2,-x+1/2,z+1/2
x+1/2,-y+1/2,-z+1/2
y+1/2,x+1/2,-z+1/2
-x+1/2,y+1/2,-z+1/2
-y+1/2,-x+1/2,-z+1/2
-x+1/2,-y+1/2,-z+1/2
y+1/2,-x+1/2,-z+1/2
x+1/2,y+1/2,-z+1/2
-y+1/2,x+1/2,-z+1/2
-x+1/2,y+1/2,z+1/2
-y+1/2,-x+1/2,z+1/2
x+1/2,-y+1/2,z+1/2
y+1/2,x+1/2,z+1/2

loop_
_atom_site_label
_atom_site_type_symbol
_atom_site_fract_x
_atom_site_fract_y
_atom_site_fract_z
_atom_site_occupancy
_atom_site_U_iso_or_equiv
La2 La+3 0 0 0.3178 0.4 0.0
Sr1 Sr+2 0 0 0.5 0.6 0.0
La1 La+3 0 0 0.5 0.4 0.0
O3 O-2 0 0.5 0.0957 1 0.0
O1 O-2 0 0 0 1 0.0
O2 O-2 0 0 0.1966 1 0.0
Mn1 Mn+3 0 0 0.096 1 0.0
Sr2 Sr+2 0 0 0.3178 0.6 0.0
